data_8101525
loop_
_publ_author_name
'Perazza, Maribelliz'
'Rivera, Luis A.'
'Cordero, Marisol'
'Huang, Songping D.'

_publ_section_title
;
Crystal structure of (E)-2-(2-chloro-5-nitrostyryl)-1-(methylthio)
methylbenzimidazole, C~17~H~14~ClN~3~O~2~S
;
_journal_issue 3
_journal_name_full 'Zeitschrift f\"ur Kristallographie - New Crystal Structures'
_journal_page_first 389
_journal_page_last 390
_journal_volume 214
_journal_year 1999
_chemical_formula_moiety 'C17 H14 Cl N3 O2 S '
_chemical_formula_sum 'C17 H14 Cl N3 O2 S'
_chemical_formula_weight 359.83
_space_group_IT_number 2
_symmetry_cell_setting triclinic
_symmetry_Int_Tables_number 2
_symmetry_space_group_name_Hall '-P 1'
_symmetry_space_group_name_H-M 'P -1'
_cell_angle_alpha 74.92(2)
_cell_angle_beta 64.51(2)
_cell_angle_gamma 64.31(3)
_cell_formula_units_Z 2
_cell_length_a 9.354(4)
_cell_length_b 10.099(4)
_cell_length_c 10.774(2)
_cell_measurement_temperature 296(1)
_cell_volume 824.5(6)
_diffrn_ambient_temperature 296(1)
_exptl_crystal_density_diffrn 1.449
_refine_ls_R_factor_obs 0.061
_refine_ls_wR_factor_obs 0.074
_cod_original_formula_sum 'C17 H14 Cl N3 O2 S '
_cod_database_code 8101525

loop_
_symmetry_equiv_pos_as_xyz
'  +x,  +y,  +z'
'  -x,  -y,  -z'

loop_
_atom_site_label
_atom_site_fract_x
_atom_site_fract_y
_atom_site_fract_z
_atom_site_U_iso_or_equiv
_atom_site_occupancy
_atom_site_refinement_flags
_atom_site_adp_type
_atom_site_calc_flag
_atom_site_calc_attached_atom
Cl 0.8573(1) 1.0943(1) -0.1559(1) 0.0928(4) 1.000 . Uani d ?
S 0.4775(1) 0.4610(1) 0.17138(8) 0.0556(3) 1.000 . Uani d ?
O(1) 0.3248(4) 1.1207(3) -0.4128(3) 0.089(1) 1.000 . Uani d ?
O(2) 0.3067(5) 0.9379(4) -0.2599(4) 0.098(1) 1.000 . Uani d ?
N(1) 0.7785(3) 0.4694(3) 0.1456(2) 0.0424(7) 1.000 . Uani d ?
N(2) 0.8763(3) 0.6350(3) 0.1510(3) 0.0487(7) 1.000 . Uani d ?
N(3) 0.3646(4) 1.0329(3) -0.3198(3) 0.0658(9) 1.000 . Uani d ?
C(1) 0.7918(3) 0.6056(3) 0.0969(3) 0.0439(8) 1.000 . Uani d ?
C(2) 0.9205(4) 0.5113(4) 0.2397(3) 0.0480(8) 1.000 . Uani d ?
C(3) 1.0150(4) 0.4801(4) 0.3206(4) 0.058(1) 1.000 . Uani d ?
C(4) 1.0459(4) 0.3473(4) 0.3976(3) 0.064(1) 1.000 . Uani d ?
C(5) 0.9829(4) 0.2444(4) 0.3971(3) 0.0593(9) 1.000 . Uani d ?
C(6) 0.8873(4) 0.2722(4) 0.3185(3) 0.0517(9) 1.000 . Uani d ?
C(7) 0.8595(3) 0.4078(3) 0.2393(3) 0.0438(8) 1.000 . Uani d ?
C(8) 0.7181(4) 0.7057(3) -0.0021(3) 0.0458(8) 1.000 . Uani d ?
C(9) 0.7386(4) 0.8331(3) -0.0504(3) 0.0477(8) 1.000 . Uani d ?
C(10) 0.6696(4) 0.9453(3) -0.1475(3) 0.0452(8) 1.000 . Uani d ?
C(11) 0.7159(4) 1.0687(4) -0.2017(3) 0.0557(9) 1.000 . Uani d ?
C(12) 0.6531(5) 1.1749(4) -0.2956(4) 0.063(1) 1.000 . Uani d ?
C(13) 0.5396(5) 1.1632(4) -0.3359(3) 0.061(1) 1.000 . Uani d ?
C(14) 0.4905(4) 1.0439(3) -0.2810(3) 0.0516(9) 1.000 . Uani d ?
C(15) 0.5524(4) 0.9359(3) -0.1886(3) 0.0471(8) 1.000 . Uani d ?
C(16) 0.7064(4) 0.3968(3) 0.1014(3) 0.0478(9) 1.000 . Uani d ?
C(17) 0.4399(5) 0.4151(4) 0.3518(3) 0.064(1) 1.000 . Uani d ?
H(1) 0.8432 0.2035 0.3182 0.062 1.000 . Uiso c ?
H(2) 1.0066 0.1532 0.4523 0.071 1.000 . Uiso c ?
H(3) 1.1112 0.3242 0.4528 0.077 1.000 . Uiso c ?
H(4) 1.0572 0.5494 0.3226 0.069 1.000 . Uiso c ?
H(5) 0.6539 0.6789 -0.0329 0.055 1.000 . Uiso c ?
H(6) 0.8058 0.8541 -0.0183 0.058 1.000 . Uiso c ?
H(7) 0.6891 1.2563 -0.3319 0.076 1.000 . Uiso c ?
H(8) 0.4958 1.2354 -0.4002 0.074 1.000 . Uiso c ?
H(9) 0.5151 0.8554 -0.1529 0.057 1.000 . Uiso c ?
H(10) 0.7425 0.4120 0.0037 0.058 1.000 . Uiso c ?
H(11) 0.7495 0.2943 0.1286 0.058 1.000 . Uiso c ?
H(12) 0.3207 0.4435 0.4025 0.078 1.000 . Uiso c ?
H(13) 0.4942 0.3118 0.3689 0.078 1.000 . Uiso c ?
H(14) 0.4844 0.4659 0.3799 0.078 1.000 . Uiso c ?

loop_
_atom_site_aniso_label
_atom_site_aniso_U_11
_atom_site_aniso_U_22
_atom_site_aniso_U_33
_atom_site_aniso_U_12
_atom_site_aniso_U_13
_atom_site_aniso_U_23
Cl 0.0821(8) 0.0820(7) 0.134(1) -0.0417(6) -0.0453(7) -0.0089(7)
S 0.0519(5) 0.0738(6) 0.0524(5) -0.0299(4) -0.0291(4) 0.0065(4)
O(1) 0.116(2) 0.083(2) 0.076(2) -0.023(2) -0.066(2) 0.012(2)
O(2) 0.120(3) 0.083(2) 0.134(3) -0.055(2) -0.091(2) 0.035(2)
N(1) 0.039(1) 0.053(1) 0.040(1) -0.015(1) -0.020(1) -0.005(1)
N(2) 0.043(1) 0.056(2) 0.050(1) -0.014(1) -0.020(1) -0.011(1)
N(3) 0.076(2) 0.057(2) 0.066(2) -0.012(2) -0.041(2) -0.003(1)
C(1) 0.035(2) 0.052(2) 0.042(2) -0.012(1) -0.012(1) -0.009(1)
C(2) 0.033(1) 0.062(2) 0.043(2) -0.008(1) -0.013(1) -0.015(1)
C(3) 0.049(2) 0.072(2) 0.060(2) -0.013(2) -0.028(2) -0.019(2)
C(4) 0.047(2) 0.092(3) 0.054(2) -0.011(2) -0.028(2) -0.017(2)
C(5) 0.045(2) 0.070(2) 0.044(2) -0.003(2) -0.019(1) -0.002(2)
C(6) 0.043(2) 0.063(2) 0.043(2) -0.014(1) -0.015(1) -0.006(1)
C(7) 0.031(1) 0.057(2) 0.037(1) -0.009(1) -0.012(1) -0.010(1)
C(8) 0.042(2) 0.054(2) 0.040(2) -0.015(1) -0.015(1) -0.006(1)
C(9) 0.039(2) 0.055(2) 0.045(2) -0.014(1) -0.012(1) -0.011(1)
C(10) 0.040(2) 0.045(2) 0.040(1) -0.010(1) -0.008(1) -0.008(1)
C(11) 0.046(2) 0.053(2) 0.059(2) -0.018(1) -0.007(1) -0.012(2)
C(12) 0.071(2) 0.049(2) 0.057(2) -0.028(2) -0.009(2) -0.001(2)
C(13) 0.077(2) 0.052(2) 0.041(2) -0.022(2) -0.016(2) 0.002(1)
C(14) 0.058(2) 0.051(2) 0.038(2) -0.013(1) -0.016(1) -0.006(1)
C(15) 0.048(2) 0.043(2) 0.043(2) -0.013(1) -0.014(1) -0.003(1)
C(16) 0.052(2) 0.052(2) 0.045(2) -0.020(1) -0.023(1) -0.003(1)
C(17) 0.057(2) 0.081(2) 0.049(2) -0.026(2) -0.020(2) 0.005(2)

loop_
_geom_bond_atom_site_label_1
_geom_bond_atom_site_label_2
_geom_bond_distance
_geom_bond_site_symmetry_1
_geom_bond_site_symmetry_2
_geom_bond_publ_flag
Cl C(11) 1.728(4) . . yes
S C(16) 1.799(3) . . yes
S C(17) 1.789(3) . . yes
O(1) N(3) 1.226(3) . . yes
O(2) N(3) 1.207(4) . . yes
N(1) C(1) 1.379(4) . . yes
N(1) C(7) 1.380(3) . . yes
N(1) C(16) 1.450(4) . . yes
N(2) C(1) 1.320(4) . . yes
N(2) C(2) 1.385(4) . . yes
N(3) C(14) 1.461(4) . . yes
C(1) C(8) 1.450(4) . . yes
C(2) C(3) 1.386(4) . . yes
C(2) C(7) 1.392(4) . . yes
C(3) C(4) 1.365(5) . . yes
C(3) H(4) 0.95 . . no
C(4) C(5) 1.400(5) . . yes
C(4) H(3) 0.95 . . no
C(5) C(6) 1.381(4) . . yes
C(5) H(2) 0.95 . . no
C(6) C(7) 1.394(4) . . yes
C(6) H(1) 0.95 . . no
C(8) C(9) 1.320(4) . . yes
C(8) H(5) 0.95 . . no
C(9) C(10) 1.457(4) . . yes
C(9) H(6) 0.95 . . no
C(10) C(11) 1.397(4) . . yes
C(10) C(15) 1.392(4) . . yes
C(11) C(12) 1.385(5) . . yes
C(12) C(13) 1.364(5) . . yes
C(12) H(7) 0.95 . . no
C(13) C(14) 1.374(5) . . yes
C(13) H(8) 0.95 . . no
C(14) C(15) 1.378(4) . . yes
C(15) H(9) 0.95 . . no
C(16) H(10) 0.95 . . no
C(16) H(11) 0.95 . . no
C(17) H(12) 0.95 . . no
C(17) H(13) 0.95 . . no
C(17) H(14) 0.95 . . no
